data_7031138
loop_
_publ_author_name
'Su, Cheng-Yong'
'Liao, Sen'
'Wanner, Matthias'
'Fiedler, Jan'
'Zhang, Cheng'
'Kang, Bei-Sheng'
'Kaim, Wolfgang'

_publ_section_title
;
 The copper(i)/copper(ii) transition in complexes with
 8-alkylthioquinoline based multidentate ligandsElectronic supplementary
 information (ESI) available. Schemes S1 and S2, Figs. S1--S7, selected
 bond lengths and angles and preparation of complexes. See
 http://www.rsc.org/suppdata/dt/b2/b208120m/
;
_journal_issue 2
_journal_name_full 'Dalton Transactions'
_journal_page_first 189
_journal_paper_doi 10.1039/b208120m
_journal_year 2003
_chemical_formula_sum 'C24 H24 Cu2 N6 O14 S2'
_chemical_formula_weight 811.69
_chemical_name_systematic
; 
? 
;
_space_group_IT_number 14
_symmetry_cell_setting monoclinic
_symmetry_space_group_name_Hall '-P 2ybc'
_symmetry_space_group_name_H-M 'P 1 21/c 1'
_atom_sites_solution_hydrogens difmap
_atom_sites_solution_primary patterson
_atom_sites_solution_secondary difmap
_audit_creation_method SHELXL
_cell_angle_alpha 90.00
_cell_angle_beta 102.697(9)
_cell_angle_gamma 90.00
_cell_formula_units_Z 4
_cell_length_a 15.429(2)
_cell_length_b 9.924(2)
_cell_length_c 20.516(3)
_cell_measurement_reflns_used 27
_cell_measurement_temperature 294(2)
_cell_measurement_theta_max 19.68
_cell_measurement_theta_min 2.77
_cell_volume 3064.5(9)
_computing_cell_refinement 'Siemens XSCANS'
_computing_data_collection 'Siemens XSCANS'
_computing_data_reduction 'Siemens SHELXTL'
_computing_molecular_graphics 'Siemens SHELXTL'
_computing_publication_material 'Siemens SHELXTL'
_computing_structure_refinement 'SHELXL-93 (Sheldrick, 1993)'
_computing_structure_solution 'SHELXS-86 (Sheldrick, 1990)'
_diffrn_ambient_temperature 294(2)
_diffrn_measurement_device 'Siemens P4'
_diffrn_measurement_method '\w scans'
_diffrn_radiation_monochromator graphite
_diffrn_radiation_source 'fine-focus sealed tube'
_diffrn_radiation_type MoK\a
_diffrn_radiation_wavelength 0.71073
_diffrn_reflns_av_R_equivalents 0.0199
_diffrn_reflns_av_sigmaI/netI 0.0713
_diffrn_reflns_limit_h_max 17
_diffrn_reflns_limit_h_min 0
_diffrn_reflns_limit_k_max 11
_diffrn_reflns_limit_k_min 0
_diffrn_reflns_limit_l_max 22
_diffrn_reflns_limit_l_min -23
_diffrn_reflns_number 5087
_diffrn_reflns_theta_max 24.00
_diffrn_reflns_theta_min 2.04
_diffrn_standards_decay_% 3.14
_diffrn_standards_interval_count 97
_diffrn_standards_number 3
_exptl_absorpt_coefficient_mu 1.604
_exptl_absorpt_correction_T_max 0.9919
_exptl_absorpt_correction_T_min 0.8610
_exptl_absorpt_correction_type empirical
_exptl_crystal_colour blue
_exptl_crystal_density_diffrn 1.759
_exptl_crystal_F_000 1648
_exptl_crystal_size_max 0.50
_exptl_crystal_size_mid 0.32
_exptl_crystal_size_min 0.22
_refine_diff_density_max 0.260
_refine_diff_density_min -0.235
_refine_diff_density_rms 0.052
_refine_ls_extinction_coef 0.00114(9)
_refine_ls_extinction_expression Fc^*^=kFc[1+0.001xFc^2^\l^3^/sin(2\q)]^-1/4^
_refine_ls_extinction_method SHELXL
_refine_ls_goodness_of_fit_all 0.781
_refine_ls_goodness_of_fit_obs 0.959
_refine_ls_hydrogen_treatment isotropic
_refine_ls_matrix_type full
_refine_ls_number_parameters 530
_refine_ls_number_reflns 4807
_refine_ls_number_restraints 0
_refine_ls_restrained_S_all 0.781
_refine_ls_restrained_S_obs 0.959
_refine_ls_R_factor_all 0.0631
_refine_ls_R_factor_obs 0.0310
_refine_ls_shift/esd_max -0.014
_refine_ls_shift/esd_mean 0.001
_refine_ls_structure_factor_coef Fsqd
_refine_ls_weighting_details 'w=1/[\s^2^(Fo^2^)+(0.0270P)^2^+0.0000P] where P=(Fo^2^+2Fc^2^)/3'
_refine_ls_weighting_scheme calc
_refine_ls_wR_factor_all 0.0578
_refine_ls_wR_factor_obs 0.0537
_reflns_number_observed 2965
_reflns_number_total 4807
_reflns_observed_criterion >2sigma(I)
_cod_data_source_file b208120m.txt
_cod_data_source_block 13
_cod_depositor_comments
;
The following automatic conversions were performed:

'_symmetry_cell_setting' value 'Monoclinic' changed to 'monoclinic'
according to
/usr/data/users/saulius/automatic-downloads/retrospective/RSC/lib/dictionaries/cif_core.dic
dictionary named 'cif_core.dic' version 2.4.2 from 2011-04-26.

Automatic conversion script
Id: cif_fix_values 2281 2013-09-26 08:29:07Z andrius 

The following automatic conversions were performed:

'_refine_ls_weighting_scheme' value 'calc
w=1/[\s^2^(Fo^2^)+(0.0270P)^2^+0.0000P] where P=(Fo^2^+2Fc^2^)/3' was
changed to 'calc'. New tag '_refine_ls_weighting_details' was
created. The value of the new tag was set to
'w=1/[\s^2^(Fo^2^)+(0.0270P)^2^+0.0000P] where P=(Fo^2^+2Fc^2^)/3'.

Automatic conversion script
Id: cif_fix_values 3143 2015-03-26 13:38:13Z robertas 
;
_cod_original_cell_volume 3064.5(8)
_cod_original_sg_symbol_H-M P2(1)/c
_cod_database_code 7031138

loop_
_symmetry_equiv_pos_as_xyz
'x, y, z'
'-x, y+1/2, -z+1/2'
'-x, -y, -z'
'x, -y-1/2, z-1/2'

loop_
_atom_site_aniso_label
_atom_site_aniso_U_11
_atom_site_aniso_U_22
_atom_site_aniso_U_33
_atom_site_aniso_U_23
_atom_site_aniso_U_13
_atom_site_aniso_U_12
Cu1 0.0296(2) 0.0365(3) 0.0287(2) 0.0016(2) 0.0056(2) 0.0028(2)
Cu2 0.0538(3) 0.0501(3) 0.0432(3) 0.0045(3) 0.0167(2) -0.0043(3)
S1 0.0389(6) 0.0429(6) 0.0339(5) -0.0083(5) 0.0071(4) 0.0001(5)
S2 0.0344(5) 0.0437(6) 0.0326(5) 0.0060(4) 0.0078(4) -0.0004(5)
O1 0.0302(14) 0.0382(15) 0.0395(14) -0.0052(12) 0.0052(11) 0.0036(13)
O2 0.035(2) 0.0326(15) 0.0462(15) 0.0034(12) 0.0112(12) 0.0030(13)
O3 0.081(2) 0.069(2) 0.039(2) 0.003(2) 0.0134(15) -0.025(2)
O4 0.079(2) 0.080(2) 0.057(2) 0.016(2) 0.026(2) 0.010(2)
O5 0.133(3) 0.113(3) 0.054(2) 0.005(2) -0.015(2) -0.060(3)
O6 0.066(2) 0.068(2) 0.047(2) 0.012(2) 0.0280(14) 0.008(2)
O7 0.072(2) 0.076(2) 0.067(2) 0.027(2) 0.011(2) 0.015(2)
O8 0.067(2) 0.105(3) 0.049(2) -0.008(2) 0.027(2) 0.007(2)
O9 0.064(2) 0.068(2) 0.062(2) -0.004(2) 0.029(2) -0.022(2)
O10 0.051(2) 0.084(3) 0.155(3) 0.037(3) 0.026(2) -0.008(2)
O11 0.099(3) 0.130(3) 0.058(2) 0.024(2) 0.042(2) 0.034(2)
O12 0.073(2) 0.059(2) 0.049(2) 0.0097(15) 0.025(2) 0.012(2)
O13 0.078(2) 0.091(2) 0.045(2) 0.007(2) 0.014(2) -0.017(2)
O14 0.099(3) 0.061(2) 0.080(2) -0.004(2) 0.021(2) 0.025(2)
N1 0.032(2) 0.030(2) 0.027(2) 0.0001(14) 0.0032(13) 0.0023(15)
N2 0.031(2) 0.037(2) 0.029(2) 0.0035(14) 0.0077(14) -0.0003(15)
N3 0.070(3) 0.056(3) 0.038(2) 0.017(2) 0.000(2) -0.005(2)
N4 0.043(2) 0.060(3) 0.038(2) -0.005(2) 0.005(2) -0.007(2)
N5 0.042(2) 0.067(3) 0.084(3) 0.034(3) 0.026(2) 0.014(2)
N6 0.058(3) 0.045(2) 0.053(2) -0.002(2) 0.009(2) -0.011(2)
C1 0.040(2) 0.038(3) 0.033(2) 0.003(2) 0.008(2) 0.008(2)
C2 0.048(3) 0.045(3) 0.028(2) 0.001(2) 0.011(2) 0.002(2)
C3 0.039(2) 0.046(3) 0.035(2) 0.015(2) 0.006(2) -0.001(2)
C4 0.023(2) 0.039(2) 0.042(2) 0.005(2) 0.005(2) -0.004(2)
C5 0.025(2) 0.029(2) 0.037(2) -0.002(2) 0.005(2) -0.004(2)
C6 0.028(2) 0.032(2) 0.038(2) -0.005(2) 0.005(2) -0.002(2)
C7 0.038(2) 0.045(3) 0.054(3) -0.012(2) 0.013(2) -0.004(2)
C8 0.037(2) 0.036(3) 0.067(3) 0.002(2) 0.003(2) 0.009(2)
C9 0.035(2) 0.046(3) 0.050(3) 0.013(2) 0.002(2) 0.004(2)
C10 0.042(3) 0.054(3) 0.052(3) 0.001(2) 0.022(2) 0.011(2)
C11 0.035(3) 0.050(3) 0.051(3) -0.001(2) 0.015(2) -0.003(2)
C12 0.053(3) 0.040(3) 0.054(3) -0.015(2) 0.011(3) -0.014(2)
C13 0.054(3) 0.036(3) 0.056(3) -0.004(2) 0.020(2) 0.000(2)
C14 0.048(3) 0.048(3) 0.034(3) -0.007(2) 0.010(2) 0.008(2)
C15 0.038(3) 0.064(3) 0.035(2) -0.007(2) 0.010(2) 0.007(2)
C16 0.030(2) 0.048(3) 0.039(2) 0.003(2) 0.009(2) 0.002(2)
C17 0.045(3) 0.051(3) 0.031(2) 0.009(2) 0.016(2) 0.000(2)
C18 0.048(3) 0.045(2) 0.024(2) 0.001(2) 0.005(2) 0.010(2)
C19 0.033(2) 0.033(2) 0.030(2) -0.005(2) 0.004(2) 0.001(2)
C20 0.030(2) 0.028(2) 0.027(2) -0.001(2) 0.004(2) 0.001(2)
C21 0.032(2) 0.030(2) 0.032(2) -0.005(2) 0.003(2) -0.003(2)
C22 0.035(2) 0.038(2) 0.042(2) -0.003(2) 0.014(2) -0.006(2)
C23 0.027(2) 0.044(2) 0.050(3) -0.008(2) 0.006(2) 0.001(2)
C24 0.038(2) 0.037(2) 0.029(2) -0.008(2) -0.005(2) 0.006(2)

loop_
_atom_site_label
_atom_site_type_symbol
_atom_site_fract_x
_atom_site_fract_y
_atom_site_fract_z
_atom_site_U_iso_or_equiv
_atom_site_thermal_displace_type
_atom_site_occupancy
_atom_site_calc_flag
Cu1 Cu 0.78473(3) 0.25331(5) 0.15384(2) 0.03172(12) Uani 1 d
Cu2 Cu 0.73186(3) 0.62852(5) 0.38627(2) 0.0481(2) Uani 1 d
S1 S 0.69814(6) 0.42054(10) 0.19858(4) 0.0387(3) Uani 1 d
S2 S 0.93065(6) 0.27962(9) 0.13219(4) 0.0368(3) Uani 1 d
O1 O 0.66370(14) 0.1279(2) 0.15878(10) 0.0363(6) Uani 1 d
O2 O 0.79895(15) 0.0488(2) 0.10384(11) 0.0376(6) Uani 1 d
O3 O 0.8265(2) 0.7648(3) 0.41011(12) 0.0629(8) Uani 1 d
O4 O 0.7810(2) 0.7574(3) 0.50211(13) 0.0705(9) Uani 1 d
O5 O 0.8836(2) 0.8978(4) 0.49140(14) 0.1055(13) Uani 1 d
O6 O 0.6438(2) 0.7722(3) 0.35399(12) 0.0577(8) Uani 1 d
O7 O 0.6148(2) 0.9297(3) 0.28049(14) 0.0722(9) Uani 1 d
O8 O 0.7079(2) 0.7712(3) 0.27061(12) 0.0716(9) Uani 1 d
O9 O 0.6473(2) 0.4891(3) 0.34578(13) 0.0621(8) Uani 1 d
O10 O 0.5417(2) 0.3682(4) 0.3662(2) 0.0961(12) Uani 1 d
O11 O 0.6043(2) 0.5201(4) 0.4370(2) 0.0919(12) Uani 1 d
O12 O 0.8113(2) 0.4884(3) 0.43557(12) 0.0586(8) Uani 1 d
O13 O 0.8474(2) 0.4838(3) 0.34026(14) 0.0717(9) Uani 1 d
O14 O 0.9167(2) 0.3593(3) 0.42054(15) 0.0799(10) Uani 1 d
N1 N 0.7232(2) 0.3268(3) 0.06478(12) 0.0302(7) Uani 1 d
N2 N 0.8486(2) 0.1792(3) 0.24152(12) 0.0321(7) Uani 1 d
N3 N 0.8313(3) 0.8073(4) 0.4703(2) 0.0564(10) Uani 1 d
N4 N 0.6559(2) 0.8253(4) 0.2993(2) 0.0477(9) Uani 1 d
N5 N 0.5963(2) 0.4595(4) 0.3844(2) 0.0625(11) Uani 1 d
N6 N 0.8592(2) 0.4415(4) 0.3975(2) 0.0524(9) Uani 1 d
C1 C 0.7327(2) 0.2717(4) 0.0082(2) 0.0369(10) Uani 1 d
C2 C 0.6973(3) 0.3254(4) -0.0544(2) 0.0401(10) Uani 1 d
C3 C 0.6498(2) 0.4409(4) -0.0588(2) 0.0405(10) Uani 1 d
C4 C 0.6366(2) 0.5051(4) -0.0006(2) 0.0350(9) Uani 1 d
C5 C 0.6731(2) 0.4428(3) 0.0617(2) 0.0302(8) Uani 1 d
C6 C 0.6557(2) 0.4987(4) 0.1205(2) 0.0327(9) Uani 1 d
C7 C 0.6059(3) 0.6158(4) 0.1165(2) 0.0452(11) Uani 1 d
C8 C 0.5713(3) 0.6773(4) 0.0552(2) 0.0479(11) Uani 1 d
C9 C 0.5869(2) 0.6242(4) -0.0017(2) 0.0449(10) Uani 1 d
C10 C 0.6039(3) 0.3156(5) 0.2062(2) 0.0474(11) Uani 1 d
C11 C 0.5840(3) 0.2022(4) 0.1565(2) 0.0445(11) Uani 1 d
C12 C 0.6529(3) 0.0112(5) 0.1156(2) 0.0492(12) Uani 1 d
C13 C 0.7422(3) -0.0506(4) 0.1225(2) 0.0474(11) Uani 1 d
C14 C 0.8887(3) 0.0069(5) 0.1087(2) 0.0434(11) Uani 1 d
C15 C 0.9389(3) 0.1221(4) 0.0879(2) 0.0452(11) Uani 1 d
C16 C 0.8065(3) 0.1242(4) 0.2849(2) 0.0389(10) Uani 1 d
C17 C 0.8482(3) 0.0709(4) 0.3462(2) 0.0410(10) Uani 1 d
C18 C 0.9383(3) 0.0785(4) 0.3653(2) 0.0396(10) Uani 1 d
C19 C 0.9871(2) 0.1335(3) 0.3214(2) 0.0325(8) Uani 1 d
C20 C 0.9398(2) 0.1830(3) 0.25927(15) 0.0286(8) Uani 1 d
C21 C 0.9887(2) 0.2324(3) 0.21353(15) 0.0318(8) Uani 1 d
C22 C 1.0790(2) 0.2328(4) 0.2297(2) 0.0374(9) Uani 1 d
C23 C 1.1257(3) 0.1855(4) 0.2914(2) 0.0408(10) Uani 1 d
C24 C 1.0813(2) 0.1391(4) 0.3364(2) 0.0368(9) Uani 1 d
H1 H 0.7672(20) 0.1977(31) 0.0099(15) 0.036(10) Uiso 1 d
H2 H 0.7078(19) 0.2794(31) -0.0900(14) 0.036(10) Uiso 1 d
H3 H 0.6259(18) 0.4813(30) -0.1012(14) 0.032(9) Uiso 1 d
H7 H 0.5948(19) 0.6394(32) 0.1560(14) 0.034(10) Uiso 1 d
H8 H 0.5352(23) 0.7560(37) 0.0528(17) 0.064(12) Uiso 1 d
H9 H 0.5676(19) 0.6594(31) -0.0454(15) 0.035(10) Uiso 1 d
H10A H 0.6181(19) 0.2788(30) 0.2502(15) 0.034(10) Uiso 1 d
H10B H 0.5552(21) 0.3750(32) 0.2058(15) 0.044(11) Uiso 1 d
H11A H 0.5413(20) 0.1418(32) 0.1691(14) 0.038(10) Uiso 1 d
H11B H 0.5633(18) 0.2302(29) 0.1089(14) 0.031(9) Uiso 1 d
H12A H 0.6288(25) 0.0436(37) 0.0699(18) 0.071(14) Uiso 1 d
H12B H 0.6130(23) -0.0519(34) 0.1278(16) 0.052(12) Uiso 1 d
H13A H 0.7404(21) -0.1291(35) 0.0933(15) 0.050(11) Uiso 1 d
H13B H 0.7619(22) -0.0816(34) 0.1686(17) 0.059(12) Uiso 1 d
H14A H 0.9094(19) -0.0106(30) 0.1518(14) 0.030(10) Uiso 1 d
H14B H 0.8927(23) -0.0698(36) 0.0813(17) 0.064(13) Uiso 1 d
H15A H 0.9183(20) 0.1380(33) 0.0398(16) 0.049(10) Uiso 1 d
H15B H 1.0016(21) 0.1091(31) 0.0959(14) 0.040(10) Uiso 1 d
H16 H 0.7479(20) 0.1109(31) 0.2701(14) 0.037(10) Uiso 1 d
H17 H 0.8144(18) 0.0287(28) 0.3739(13) 0.026(9) Uiso 1 d
H18 H 0.9676(19) 0.0411(29) 0.4091(14) 0.037(10) Uiso 1 d
H22 H 1.1090(19) 0.2588(31) 0.2005(13) 0.029(9) Uiso 1 d
H23 H 1.1865(21) 0.1828(32) 0.3003(14) 0.040(10) Uiso 1 d
H24 H 1.1097(18) 0.1080(27) 0.3771(13) 0.021(8) Uiso 1 d

loop_
_atom_type_symbol
_atom_type_description
_atom_type_scat_dispersion_real
_atom_type_scat_dispersion_imag
_atom_type_scat_source
C C 0.0033 0.0016 'International Tables Vol C Tables 4.2.6.8 and 6.1.1.4'
H H 0.0000 0.0000 'International Tables Vol C Tables 4.2.6.8 and 6.1.1.4'
N N 0.0061 0.0033 'International Tables Vol C Tables 4.2.6.8 and 6.1.1.4'
O O 0.0106 0.0060 'International Tables Vol C Tables 4.2.6.8 and 6.1.1.4'
S S 0.1246 0.1234 'International Tables Vol C Tables 4.2.6.8 and 6.1.1.4'
Cu Cu 0.3201 1.2651 'International Tables Vol C Tables 4.2.6.8 and 6.1.1.4'

loop_
_geom_angle_atom_site_label_1
_geom_angle_atom_site_label_2
_geom_angle_atom_site_label_3
_geom_angle
N2 Cu1 N1 178.57(11)
N2 Cu1 O1 90.33(10)
N1 Cu1 O1 90.60(9)
N2 Cu1 O2 90.00(10)
N1 Cu1 O2 89.26(10)
O1 Cu1 O2 72.32(8)
N2 Cu1 S2 84.80(8)
N1 Cu1 S2 93.87(8)
O1 Cu1 S2 152.04(7)
O2 Cu1 S2 80.14(6)
N2 Cu1 S1 96.61(8)
N1 Cu1 S1 84.62(8)
O1 Cu1 S1 80.29(6)
O2 Cu1 S1 151.87(6)
S2 Cu1 S1 127.59(4)
O9 Cu2 O3 168.14(11)
O9 Cu2 O12 90.01(12)
O3 Cu2 O12 90.79(11)
O9 Cu2 O6 91.29(11)
O3 Cu2 O6 90.31(12)
O12 Cu2 O6 168.35(10)
C6 S1 C10 100.6(2)
C6 S1 Cu1 94.72(12)
C10 S1 Cu1 99.04(14)
C21 S2 C15 99.5(2)
C21 S2 Cu1 95.57(11)
C15 S2 Cu1 99.76(14)
C11 O1 C12 114.3(3)
C11 O1 Cu1 115.4(2)
C12 O1 Cu1 113.5(2)
C13 O2 C14 115.0(3)
C13 O2 Cu1 111.4(2)
C14 O2 Cu1 114.3(2)
N3 O3 Cu2 110.1(2)
N4 O6 Cu2 111.4(2)
N5 O9 Cu2 110.3(3)
N6 O12 Cu2 108.7(2)
C1 N1 C5 118.4(3)
C1 N1 Cu1 122.0(2)
C5 N1 Cu1 119.6(2)
C16 N2 C20 117.2(3)
C16 N2 Cu1 122.6(2)
C20 N2 Cu1 120.2(2)
O4 N3 O5 123.8(4)
O4 N3 O3 118.0(4)
O5 N3 O3 118.2(4)
O8 N4 O7 124.5(4)
O8 N4 O6 118.5(4)
O7 N4 O6 117.0(3)
O11 N5 O10 123.9(4)
O11 N5 O9 118.9(4)
O10 N5 O9 117.2(4)
O14 N6 O13 122.9(4)
O14 N6 O12 118.4(4)
O13 N6 O12 118.6(4)
N1 C1 C2 123.9(4)
C3 C2 C1 119.1(4)
C2 C3 C4 120.2(4)
C9 C4 C3 123.1(3)
C9 C4 C5 119.1(3)
C3 C4 C5 117.7(3)
N1 C5 C6 120.1(3)
N1 C5 C4 120.7(3)
C6 C5 C4 119.2(3)
C7 C6 C5 119.2(3)
C7 C6 S1 120.7(3)
C5 C6 S1 120.0(3)
C6 C7 C8 121.2(4)
C9 C8 C7 120.2(4)
C8 C9 C4 120.9(4)
C11 C10 S1 114.7(3)
O1 C11 C10 108.6(3)
O1 C12 C13 107.0(3)
O2 C13 C12 107.4(3)
O2 C14 C15 108.2(3)
C14 C15 S2 114.6(3)
N2 C16 C17 124.6(4)
C18 C17 C16 118.7(4)
C17 C18 C19 119.6(3)
C18 C19 C20 118.0(3)
C18 C19 C24 123.0(3)
C20 C19 C24 119.0(3)
N2 C20 C19 121.8(3)
N2 C20 C21 119.9(3)
C19 C20 C21 118.3(3)
C22 C21 C20 120.4(3)
C22 C21 S2 120.5(3)
C20 C21 S2 118.9(2)
C21 C22 C23 121.2(4)
C24 C23 C22 119.9(4)
C23 C24 C19 121.1(4)

loop_
_geom_bond_atom_site_label_1
_geom_bond_atom_site_label_2
_geom_bond_distance
Cu1 N2 1.992(3)
Cu1 N1 2.002(3)
Cu1 O1 2.265(2)
Cu1 O2 2.306(2)
Cu1 S2 2.4031(10)
Cu1 S1 2.4332(10)
Cu2 O9 1.957(3)
Cu2 O3 1.971(3)
Cu2 O12 1.978(3)
Cu2 O6 1.980(3)
S1 C6 1.771(3)
S1 C10 1.822(4)
S2 C21 1.775(3)
S2 C15 1.826(4)
O1 C11 1.425(4)
O1 C12 1.445(4)
O2 C13 1.426(4)
O2 C14 1.428(4)
O3 N3 1.292(4)
O4 N3 1.221(4)
O5 N3 1.222(4)
O6 N4 1.289(3)
O7 N4 1.232(4)
O8 N4 1.219(4)
O9 N5 1.267(4)
O10 N5 1.237(4)
O11 N5 1.218(4)
O12 N6 1.276(4)
O13 N6 1.222(4)
O14 N6 1.221(4)
N1 C1 1.321(4)
N1 C5 1.380(4)
N2 C16 1.328(4)
N2 C20 1.375(4)
C1 C2 1.386(4)
C2 C3 1.353(5)
C3 C4 1.407(5)
C4 C9 1.407(5)
C4 C5 1.420(4)
C5 C6 1.406(4)
C6 C7 1.385(5)
C7 C8 1.394(5)
C8 C9 1.350(5)
C10 C11 1.504(5)
C12 C13 1.487(5)
C14 C15 1.495(5)
C16 C17 1.386(5)
C17 C18 1.361(5)
C18 C19 1.407(5)
C19 C20 1.410(4)
C19 C24 1.418(4)
C20 C21 1.414(4)
C21 C22 1.359(4)
C22 C23 1.393(5)
C23 C24 1.346(5)

loop_
_geom_torsion_atom_site_label_1
_geom_torsion_atom_site_label_2
_geom_torsion_atom_site_label_3
_geom_torsion_atom_site_label_4
_geom_torsion
N2 Cu1 S1 C6 171.99(14)
N1 Cu1 S1 C6 -7.27(13)
O1 Cu1 S1 C6 -98.81(12)
O2 Cu1 S1 C6 -85.5(2)
S2 Cu1 S1 C6 83.48(12)
N2 Cu1 S1 C10 -86.4(2)
N1 Cu1 S1 C10 94.3(2)
O1 Cu1 S1 C10 2.8(2)
O2 Cu1 S1 C10 16.1(2)
S2 Cu1 S1 C10 -175.0(2)
N2 Cu1 S2 C21 -6.40(14)
N1 Cu1 S2 C21 174.13(14)
O1 Cu1 S2 C21 -87.3(2)
O2 Cu1 S2 C21 -97.30(12)
S1 Cu1 S2 C21 87.95(12)
N2 Cu1 S2 C15 94.3(2)
N1 Cu1 S2 C15 -85.2(2)
O1 Cu1 S2 C15 13.4(2)
O2 Cu1 S2 C15 3.39(15)
S1 Cu1 S2 C15 -171.37(14)
N2 Cu1 O1 C11 121.3(2)
N1 Cu1 O1 C11 -59.8(2)
O2 Cu1 O1 C11 -148.8(2)
S2 Cu1 O1 C11 -159.2(2)
S1 Cu1 O1 C11 24.7(2)
N2 Cu1 O1 C12 -104.1(3)
N1 Cu1 O1 C12 74.9(3)
O2 Cu1 O1 C12 -14.2(2)
S2 Cu1 O1 C12 -24.6(3)
S1 Cu1 O1 C12 159.3(3)
N2 Cu1 O2 C13 72.0(2)
N1 Cu1 O2 C13 -109.2(2)
O1 Cu1 O2 C13 -18.3(2)
S2 Cu1 O2 C13 156.8(2)
S1 Cu1 O2 C13 -32.1(3)
N2 Cu1 O2 C14 -60.4(2)
N1 Cu1 O2 C14 118.4(2)
O1 Cu1 O2 C14 -150.8(2)
S2 Cu1 O2 C14 24.3(2)
S1 Cu1 O2 C14 -164.5(2)
O9 Cu2 O3 N3 -173.8(5)
O12 Cu2 O3 N3 -80.0(2)
O6 Cu2 O3 N3 88.4(2)
O9 Cu2 O6 N4 -97.5(2)
O3 Cu2 O6 N4 70.7(2)
O12 Cu2 O6 N4 166.1(5)
O3 Cu2 O9 N5 178.9(5)
O12 Cu2 O9 N5 84.9(3)
O6 Cu2 O9 N5 -83.5(3)
O9 Cu2 O12 N6 84.3(2)
O3 Cu2 O12 N6 -83.9(2)
O6 Cu2 O12 N6 -179.3(5)
N2 Cu1 N1 C1 37.0(46)
O1 Cu1 N1 C1 -94.0(3)
O2 Cu1 N1 C1 -21.7(3)
S2 Cu1 N1 C1 58.4(3)
S1 Cu1 N1 C1 -174.2(3)
N2 Cu1 N1 C5 -139.3(44)
O1 Cu1 N1 C5 89.8(2)
O2 Cu1 N1 C5 162.1(2)
S2 Cu1 N1 C5 -117.9(2)
S1 Cu1 N1 C5 9.6(2)
N1 Cu1 N2 C16 -151.7(44)
O1 Cu1 N2 C16 -20.7(3)
O2 Cu1 N2 C16 -93.0(3)
S2 Cu1 N2 C16 -173.1(3)
S1 Cu1 N2 C16 59.5(3)
N1 Cu1 N2 C20 28.1(46)
O1 Cu1 N2 C20 159.0(2)
O2 Cu1 N2 C20 86.7(2)
S2 Cu1 N2 C20 6.6(2)
S1 Cu1 N2 C20 -120.7(2)
Cu2 O3 N3 O4 1.6(4)
Cu2 O3 N3 O5 -176.0(3)
Cu2 O6 N4 O8 10.2(4)
Cu2 O6 N4 O7 -168.5(3)
Cu2 O9 N5 O11 2.0(5)
Cu2 O9 N5 O10 -177.0(3)
Cu2 O12 N6 O14 175.5(3)
Cu2 O12 N6 O13 -2.4(4)
C5 N1 C1 C2 1.7(5)
Cu1 N1 C1 C2 -174.6(3)
N1 C1 C2 C3 -0.1(6)
C1 C2 C3 C4 -0.1(6)
C2 C3 C4 C9 -179.1(3)
C2 C3 C4 C5 -1.3(5)
C1 N1 C5 C6 175.1(3)
Cu1 N1 C5 C6 -8.5(4)
C1 N1 C5 C4 -3.2(5)
Cu1 N1 C5 C4 173.2(2)
C9 C4 C5 N1 -179.2(3)
C3 C4 C5 N1 3.0(5)
C9 C4 C5 C6 2.5(5)
C3 C4 C5 C6 -175.4(3)
N1 C5 C6 C7 179.5(3)
C4 C5 C6 C7 -2.1(5)
N1 C5 C6 S1 0.1(4)
C4 C5 C6 S1 178.5(2)
C10 S1 C6 C7 86.4(3)
Cu1 S1 C6 C7 -173.4(3)
C10 S1 C6 C5 -94.2(3)
Cu1 S1 C6 C5 6.0(3)
C5 C6 C7 C8 1.4(5)
S1 C6 C7 C8 -179.2(3)
C6 C7 C8 C9 -1.0(6)
C7 C8 C9 C4 1.3(6)
C3 C4 C9 C8 175.6(4)
C5 C4 C9 C8 -2.1(5)
C6 S1 C10 C11 67.5(4)
Cu1 S1 C10 C11 -29.1(3)
C12 O1 C11 C10 177.0(3)
Cu1 O1 C11 C10 -48.7(4)
S1 C10 C11 O1 51.7(4)
C11 O1 C12 C13 178.1(3)
Cu1 O1 C12 C13 43.0(4)
C14 O2 C13 C12 179.0(3)
Cu1 O2 C13 C12 46.9(4)
O1 C12 C13 O2 -58.8(5)
C13 O2 C14 C15 -179.6(3)
Cu1 O2 C14 C15 -48.9(4)
O2 C14 C15 S2 53.2(4)
C21 S2 C15 C14 66.8(3)
Cu1 S2 C15 C14 -30.6(3)
C20 N2 C16 C17 0.0(6)
Cu1 N2 C16 C17 179.7(3)
N2 C16 C17 C18 2.3(6)
C16 C17 C18 C19 -3.2(6)
C17 C18 C19 C20 2.0(5)
C17 C18 C19 C24 -177.0(4)
C16 N2 C20 C19 -1.3(5)
Cu1 N2 C20 C19 178.9(2)
C16 N2 C20 C21 176.0(3)
Cu1 N2 C20 C21 -3.8(4)
C18 C19 C20 N2 0.4(5)
C24 C19 C20 N2 179.4(3)
C18 C19 C20 C21 -177.0(3)
C24 C19 C20 C21 2.0(5)
N2 C20 C21 C22 -178.0(3)
C19 C20 C21 C22 -0.6(5)
N2 C20 C21 S2 -3.5(4)
C19 C20 C21 S2 173.9(2)
C15 S2 C21 C22 80.6(3)
Cu1 S2 C21 C22 -178.5(3)
C15 S2 C21 C20 -93.9(3)
Cu1 S2 C21 C20 7.0(3)
C20 C21 C22 C23 -0.2(6)
S2 C21 C22 C23 -174.6(3)
C21 C22 C23 C24 -0.5(6)
C22 C23 C24 C19 2.0(6)
C18 C19 C24 C23 176.1(4)
C20 C19 C24 C23 -2.8(5)
